data_2239789
loop_
_publ_author_name
'Mafua, Roger'
'Jenny, Titus'
'Labat, Gael'
'Neels, Antonia'
'Stoeckli-Evans, Helen'

_publ_section_title
;
 Crystal structures of
 <i>trans</i>-dichloridotetrakis[1-(2,6-diisopropylphenyl)-1<i>H</i>-imidazole-\k<i>N</i>^3^]iron(II),
 <i>trans</i>-dibromidotetrakis[1-(2,6-diisopropylphenyl)-1<i>H</i>-imidazole-\k<i>N</i>^3^]iron(II)
 and
 <i>trans</i>-dibromidotetrakis[1-(2,6-diisopropylphenyl)-1<i>H</i>-imidazole-\k<i>N</i>^3^]iron(II)
 diethyl ether disolvate
;
_journal_issue 8
_journal_name_full 'Acta Crystallographica Section E'
_journal_page_first 72
_journal_page_last 76
_journal_paper_doi 10.1107/S1600536814014056
_journal_volume 70
_journal_year 2014
_chemical_formula_iupac '[Fe Br2 (C15 H20 N2)4]'
_chemical_formula_moiety 'C60 H80 Br2 Fe N8'
_chemical_formula_sum 'C60 H80 Br2 Fe N8'
_chemical_formula_weight 1128.99
_chemical_name_systematic
<i>trans</i>-Dibromidotetrakis[1-(2,6-diisopropylphenyl)-1<i>H</i>-imidazole-\k<i>N</i>^3^]iron(II)
_space_group_crystal_system triclinic
_space_group_IT_number 2
_space_group_name_Hall '-P 1'
_space_group_name_H-M_alt 'P -1'
_symmetry_space_group_name_Hall '-P 1'
_symmetry_space_group_name_H-M 'P -1'
_atom_sites_solution_hydrogens geom
_audit_creation_method SHELXL-2013
_cell_angle_alpha 74.502(9)
_cell_angle_beta 74.481(12)
_cell_angle_gamma 84.343(9)
_cell_formula_units_Z 1
_cell_length_a 9.0391(11)
_cell_length_b 12.7658(11)
_cell_length_c 13.689(2)
_cell_measurement_reflns_used 7257
_cell_measurement_temperature 173(2)
_cell_measurement_theta_max 24.90
_cell_measurement_theta_min 0.14
_cell_volume 1466.0(3)
_computing_cell_refinement 'X-AREA (Stoe & Cie, 2006)'
_computing_data_collection 'X-AREA (Stoe & Cie, 2006)'
_computing_data_reduction 'X-RED32 (Stoe & Cie, 2006)'
_computing_molecular_graphics 'PLATON (Spek, 2009) and Mercury (Macrae <i>et al.</i>, 2008)'
_computing_publication_material
;
SHELXL2013 (Sheldrick, 2008), PLATON (Spek, 2009) and
publCIF (Westrip, 2010)
;
_computing_structure_refinement 'SHELXL2013 (Sheldrick, 2008)'
_computing_structure_solution 'SHELXS97 (Sheldrick, 2008)'
_diffrn_ambient_temperature 173(2)
_diffrn_measured_fraction_theta_full 1.000
_diffrn_measured_fraction_theta_max 1.000
_diffrn_measurement_device '2-circle goniometer'
_diffrn_measurement_device_type 'Stoe IPDS 2'
_diffrn_measurement_method '\f + \w scans'
_diffrn_radiation_monochromator 'plane graphite'
_diffrn_radiation_source 'fine-focus sealed tube'
_diffrn_radiation_type MoK\a
_diffrn_radiation_wavelength 0.71073
_diffrn_reflns_av_R_equivalents 0.1182
_diffrn_reflns_limit_h_max 10
_diffrn_reflns_limit_h_min -10
_diffrn_reflns_limit_k_max 15
_diffrn_reflns_limit_k_min -15
_diffrn_reflns_limit_l_max 16
_diffrn_reflns_limit_l_min -16
_diffrn_reflns_number 17613
_diffrn_reflns_theta_full 25.242
_diffrn_reflns_theta_max 25.243
_diffrn_reflns_theta_min 1.595
_exptl_absorpt_coefficient_mu 1.663
_exptl_absorpt_correction_T_max 0.4962
_exptl_absorpt_correction_T_min 0.4565
_exptl_absorpt_correction_type multi-scan
_exptl_absorpt_process_details '(MULscanABS in PLATON; Spek, 2009)'
_exptl_crystal_colour yellow
_exptl_crystal_density_diffrn 1.279
_exptl_crystal_description plate
_exptl_crystal_F_000 592
_exptl_crystal_size_max 0.20
_exptl_crystal_size_mid 0.17
_exptl_crystal_size_min 0.10
_refine_diff_density_max 0.593
_refine_diff_density_min -0.635
_refine_ls_extinction_method none
_refine_ls_goodness_of_fit_ref 0.808
_refine_ls_hydrogen_treatment constr
_refine_ls_matrix_type full
_refine_ls_number_parameters 350
_refine_ls_number_reflns 5312
_refine_ls_number_restraints 2
_refine_ls_restrained_S_all 0.808
_refine_ls_R_factor_all 0.1052
_refine_ls_R_factor_gt 0.0461
_refine_ls_shift/su_max 0.001
_refine_ls_shift/su_mean 0.000
_refine_ls_structure_factor_coef Fsqd
_refine_ls_weighting_details 'w=1/[\s^2^(Fo^2^)+(0.0200P)^2^] where P=(Fo^2^+2Fc^2^)/3'
_refine_ls_weighting_scheme calc
_refine_ls_wR_factor_gt 0.0692
_refine_ls_wR_factor_ref 0.0805
_reflns_number_gt 3013
_reflns_number_total 5312
_reflns_threshold_expression I>2\s(I)
_cod_data_source_file wm0006sup1.cif
_cod_data_source_block II
_cod_database_code 2239789
_cod_database_fobs_code 2239789
_shelx_space_group_comment
;
The symmetry employed for this shelxl refinement is uniquely defined
by the following loop, which should always be used as a source of
symmetry information in preference to the above space-group names.
They are only intended as comments.
;
_shelxl_version_number 2.013

loop_
_space_group_symop_operation_xyz
'x, y, z'
'-x, -y, -z'

loop_
_atom_site_type_symbol
_atom_site_label
_atom_site_fract_x
_atom_site_fract_y
_atom_site_fract_z
_atom_site_U_iso_or_equiv
_atom_site_adp_type
_atom_site_calc_flag
_atom_site_occupancy
_atom_site_disorder_assembly
_atom_site_disorder_group
Fe Fe1 0.5000 0.0000 0.5000 0.0194(2) Uani d 1 . .
Br Br1 0.70958(6) -0.16630(4) 0.49630(4) 0.02557(14) Uani d 1 . .
N N1 0.5093(4) 0.0144(3) 0.3354(3) 0.0234(8) Uani d 1 . .
N N2 0.4486(4) 0.0707(3) 0.1838(3) 0.0260(9) Uani d 1 . .
N N3 0.3197(4) -0.1141(2) 0.5363(3) 0.0203(8) Uani d 1 . .
N N4 0.2095(4) -0.2665(3) 0.5529(3) 0.0238(8) Uani d 1 . .
C C1 0.4300(5) 0.0853(3) 0.2808(3) 0.0265(11) Uani d 1 . .
H H1 0.3663 0.1411 0.3060 0.032 Uiso calc 1 . .
C C2 0.5844(6) -0.0508(4) 0.2709(4) 0.0356(13) Uani d 1 . .
H H2 0.6517 -0.1106 0.2890 0.043 Uiso calc 1 . .
C C3 0.5470(5) -0.0162(4) 0.1766(4) 0.0362(12) Uani d 1 . .
H H3 0.5827 -0.0467 0.1180 0.043 Uiso calc 1 . .
C C4 0.3836(6) 0.1393(4) 0.1024(3) 0.0288(11) Uani d 1 . .
C C5 0.2450(5) 0.1109(3) 0.0933(3) 0.0307(11) Uani d 1 . .
C C6 0.1847(6) 0.1782(4) 0.0137(4) 0.0427(13) Uani d 1 . .
H H6 0.0900 0.1615 0.0046 0.051 Uiso calc 1 . .
C C7 0.2617(7) 0.2686(4) -0.0516(4) 0.0457(14) Uani d 1 . .
H H7 0.2213 0.3127 -0.1068 0.055 Uiso calc 1 . .
C C8 0.3959(6) 0.2954(4) -0.0377(4) 0.0448(14) Uani d 1 . .
H H8 0.4459 0.3592 -0.0828 0.054 Uiso calc 1 . .
C C9 0.4613(5) 0.2325(4) 0.0401(4) 0.0337(12) Uani d 1 . .
C C10 0.1572(6) 0.0135(4) 0.1677(4) 0.0426(13) Uani d 1 . .
H H10A 0.2393 -0.0198 0.2040 0.051 Uiso calc 0.5 A 1
H H1OB 0.2132 -0.0342 0.2179 0.051 Uiso calc 0.5 B 2
C C11A 0.041(2) 0.0434(18) 0.2621(10) 0.051(4) Uani d 0.5 C 1
H H11A 0.0954 0.0745 0.3004 0.061 Uiso calc 0.5 C 1
H H11B -0.0110 -0.0222 0.3087 0.061 Uiso calc 0.5 C 1
H H11C -0.0349 0.0967 0.2373 0.061 Uiso calc 0.5 C 1
C C12A 0.153(2) -0.0733(15) 0.1164(19) 0.079(6) Uani d 0.5 C 1
H H12A 0.1077 -0.0442 0.0565 0.095 Uiso calc 0.5 C 1
H H12B 0.0900 -0.1325 0.1664 0.095 Uiso calc 0.5 C 1
H H12C 0.2573 -0.1012 0.0920 0.095 Uiso calc 0.5 C 1
C C11B 0.001(2) 0.0529(19) 0.2171(14) 0.100(9) Uani d 0.5 C 2
H H11D 0.0113 0.1088 0.2518 0.119 Uiso calc 0.5 C 2
H H11E -0.0553 -0.0081 0.2689 0.119 Uiso calc 0.5 C 2
H H11F -0.0544 0.0838 0.1631 0.119 Uiso calc 0.5 C 2
C C12B 0.077(2) -0.0471(16) 0.1146(18) 0.059(5) Uani d 0.5 C 2
H H12D 0.0408 -0.1168 0.1629 0.070 Uiso calc 0.5 C 2
H H12E 0.1487 -0.0603 0.0512 0.070 Uiso calc 0.5 C 2
H H12F -0.0115 -0.0030 0.0957 0.070 Uiso calc 0.5 C 2
C C13 0.6051(6) 0.2642(4) 0.0597(4) 0.0441(13) Uani d 1 . .
H H13 0.6536 0.1964 0.0959 0.053 Uiso calc 1 . .
C C14 0.5652(7) 0.3400(5) 0.1332(5) 0.077(2) Uani d 1 . .
H H14A 0.5271 0.4103 0.0971 0.093 Uiso calc 1 . .
H H14B 0.6573 0.3508 0.1538 0.093 Uiso calc 1 . .
H H14C 0.4857 0.3075 0.1957 0.093 Uiso calc 1 . .
C C15 0.7247(7) 0.3167(5) -0.0404(5) 0.075(2) Uani d 1 . .
H H15A 0.7432 0.2709 -0.0898 0.090 Uiso calc 1 . .
H H15B 0.8208 0.3241 -0.0229 0.090 Uiso calc 1 . .
H H15C 0.6863 0.3887 -0.0723 0.090 Uiso calc 1 . .
C C16 0.3330(5) -0.2203(3) 0.5594(3) 0.0246(10) Uani d 1 . .
H H16 0.4198 -0.2602 0.5785 0.030 Uiso calc 1 . .
C C17 0.1796(5) -0.0909(3) 0.5136(4) 0.0300(11) Uani d 1 . .
H H17 0.1374 -0.0196 0.4938 0.036 Uiso calc 1 . .
C C18 0.1090(5) -0.1837(3) 0.5234(3) 0.0312(11) Uani d 1 . .
H H18 0.0113 -0.1899 0.5123 0.037 Uiso calc 1 . .
C C19 0.1856(5) -0.3798(3) 0.5707(3) 0.0255(10) Uani d 1 . .
C C20 0.2595(5) -0.4331(3) 0.4920(4) 0.0300(11) Uani d 1 . .
C C21 0.2295(6) -0.5416(4) 0.5106(4) 0.0414(13) Uani d 1 . .
H H21 0.2751 -0.5795 0.4583 0.050 Uiso calc 1 . .
C C22 0.1343(6) -0.5962(4) 0.6038(4) 0.0485(15) Uani d 1 . .
H H22 0.1151 -0.6709 0.6152 0.058 Uiso calc 1 . .
C C23 0.0676(6) -0.5425(4) 0.6798(4) 0.0440(14) Uani d 1 . .
H H23 0.0024 -0.5811 0.7435 0.053 Uiso calc 1 . .
C C24 0.0923(5) -0.4344(3) 0.6665(4) 0.0302(11) Uani d 1 . .
C C25 0.3678(6) -0.3726(4) 0.3904(4) 0.0387(12) Uani d 1 . .
H H25 0.4311 -0.3249 0.4094 0.046 Uiso calc 1 . .
C C26 0.2812(7) -0.2998(5) 0.3166(4) 0.0616(18) Uani d 1 . .
H H26A 0.2158 -0.3440 0.2976 0.074 Uiso calc 1 . .
H H26B 0.3543 -0.2613 0.2533 0.074 Uiso calc 1 . .
H H26C 0.2171 -0.2469 0.3510 0.074 Uiso calc 1 . .
C C27 0.4778(6) -0.4493(4) 0.3360(4) 0.0540(16) Uani d 1 . .
H H27C 0.5567 -0.4072 0.2790 0.065 Uiso calc 1 . .
H H27B 0.4210 -0.4902 0.3074 0.065 Uiso calc 1 . .
H H27A 0.5268 -0.5000 0.3865 0.065 Uiso calc 1 . .
C C28 0.0166(5) -0.3767(3) 0.7519(3) 0.0320(11) Uani d 1 . .
H H28 0.0661 -0.3050 0.7338 0.038 Uiso calc 1 . .
C C29 0.0378(6) -0.4406(4) 0.8581(4) 0.0484(14) Uani d 1 . .
H H29A -0.0214 -0.5070 0.8818 0.058 Uiso calc 1 . .
H H29B 0.0017 -0.3961 0.9086 0.058 Uiso calc 1 . .
H H29C 0.1469 -0.4599 0.8525 0.058 Uiso calc 1 . .
C C30 -0.1524(6) -0.3552(4) 0.7565(4) 0.0467(14) Uani d 1 . .
H H30C -0.1990 -0.3161 0.8104 0.056 Uiso calc 1 . .
H H30B -0.2033 -0.4245 0.7738 0.056 Uiso calc 1 . .
H H30A -0.1644 -0.3111 0.6884 0.056 Uiso calc 1 . .

loop_
_atom_site_aniso_label
_atom_site_aniso_U_11
_atom_site_aniso_U_22
_atom_site_aniso_U_33
_atom_site_aniso_U_12
_atom_site_aniso_U_13
_atom_site_aniso_U_23
Fe1 0.0196(5) 0.0193(5) 0.0200(5) -0.0042(4) -0.0058(4) -0.0044(4)
Br1 0.0234(3) 0.0243(3) 0.0308(3) 0.0020(2) -0.0083(2) -0.0093(2)
N1 0.022(2) 0.026(2) 0.021(2) 0.0000(16) -0.0046(17) -0.0062(16)
N2 0.031(2) 0.029(2) 0.018(2) -0.0003(17) -0.0067(17) -0.0041(16)
N3 0.018(2) 0.0173(19) 0.024(2) -0.0015(15) -0.0029(16) -0.0046(15)
N4 0.021(2) 0.022(2) 0.027(2) -0.0030(16) -0.0038(17) -0.0052(16)
C1 0.031(3) 0.026(3) 0.024(3) 0.001(2) -0.007(2) -0.011(2)
C2 0.037(3) 0.038(3) 0.030(3) 0.007(2) -0.009(2) -0.008(2)
C3 0.044(3) 0.035(3) 0.029(3) 0.012(2) -0.008(2) -0.013(2)
C4 0.038(3) 0.029(3) 0.020(3) 0.005(2) -0.007(2) -0.010(2)
C5 0.038(3) 0.034(3) 0.021(3) 0.000(2) -0.010(2) -0.007(2)
C6 0.042(3) 0.059(3) 0.033(3) 0.007(3) -0.016(3) -0.018(3)
C7 0.062(4) 0.044(3) 0.025(3) 0.016(3) -0.014(3) -0.003(2)
C8 0.055(4) 0.045(3) 0.025(3) 0.002(3) -0.005(3) 0.002(2)
C9 0.035(3) 0.036(3) 0.025(3) 0.003(2) -0.003(2) -0.006(2)
C10 0.044(3) 0.047(3) 0.040(3) -0.011(3) -0.016(3) -0.008(3)
C11A 0.076(10) 0.050(8) 0.016(8) -0.017(7) 0.007(7) -0.007(7)
C12A 0.093(17) 0.046(11) 0.081(12) -0.006(11) -0.002(14) -0.005(9)
C11B 0.14(2) 0.065(11) 0.060(15) -0.045(13) 0.042(13) -0.013(13)
C12B 0.068(13) 0.054(12) 0.061(9) -0.006(8) -0.006(10) -0.035(9)
C13 0.041(3) 0.047(3) 0.037(3) -0.011(3) -0.003(3) 0.000(2)
C14 0.064(4) 0.088(5) 0.088(5) -0.039(4) 0.003(4) -0.045(4)
C15 0.055(4) 0.084(5) 0.068(5) -0.020(4) 0.006(4) -0.003(4)
C16 0.017(2) 0.031(3) 0.025(3) -0.002(2) -0.007(2) -0.004(2)
C17 0.021(3) 0.020(2) 0.043(3) -0.001(2) -0.005(2) -0.002(2)
C18 0.028(3) 0.023(2) 0.039(3) -0.001(2) -0.005(2) -0.004(2)
C19 0.023(2) 0.018(2) 0.037(3) -0.0024(19) -0.008(2) -0.007(2)
C20 0.027(3) 0.026(3) 0.038(3) -0.004(2) -0.005(2) -0.011(2)
C21 0.046(3) 0.038(3) 0.040(3) 0.004(3) -0.003(3) -0.020(3)
C22 0.055(4) 0.027(3) 0.058(4) -0.008(3) 0.001(3) -0.016(3)
C23 0.048(3) 0.026(3) 0.047(3) -0.014(2) 0.011(3) -0.009(2)
C24 0.030(3) 0.018(2) 0.040(3) -0.002(2) -0.002(2) -0.010(2)
C25 0.039(3) 0.045(3) 0.034(3) -0.007(2) -0.004(2) -0.015(2)
C26 0.057(4) 0.069(4) 0.040(3) 0.002(3) 0.003(3) 0.001(3)
C27 0.046(4) 0.067(4) 0.038(3) 0.005(3) 0.004(3) -0.011(3)
C28 0.037(3) 0.024(2) 0.031(3) -0.004(2) -0.002(2) -0.004(2)
C29 0.050(4) 0.053(3) 0.045(3) -0.002(3) -0.013(3) -0.016(3)
C30 0.042(3) 0.053(3) 0.042(3) 0.012(3) -0.008(3) -0.014(3)

loop_
_atom_type_symbol
_atom_type_description
_atom_type_scat_dispersion_real
_atom_type_scat_dispersion_imag
_atom_type_scat_source
C C 0.0033 0.0016 'International Tables Vol C Tables 4.2.6.8 and 6.1.1.4'
H H 0.0000 0.0000 'International Tables Vol C Tables 4.2.6.8 and 6.1.1.4'
Br Br -0.2901 2.4595 'International Tables Vol C Tables 4.2.6.8 and 6.1.1.4'
Fe Fe 0.3463 0.8444 'International Tables Vol C Tables 4.2.6.8 and 6.1.1.4'
N N 0.0061 0.0033 'International Tables Vol C Tables 4.2.6.8 and 6.1.1.4'

loop_
_geom_angle_atom_site_label_1
_geom_angle_atom_site_label_2
_geom_angle_atom_site_label_3
_geom_angle_site_symmetry_1
_geom_angle_site_symmetry_3
_geom_angle
N3 Fe1 N3 2_656 . 180.0
N3 Fe1 N1 2_656 . 93.99(12)
N3 Fe1 N1 . . 86.01(12)
N3 Fe1 N1 2_656 2_656 86.01(12)
N3 Fe1 N1 . 2_656 93.99(12)
N1 Fe1 N1 . 2_656 180.0
N3 Fe1 Br1 2_656 . 90.60(8)
N3 Fe1 Br1 . . 89.40(8)
N1 Fe1 Br1 . . 89.70(8)
N1 Fe1 Br1 2_656 . 90.30(8)
N3 Fe1 Br1 2_656 2_656 89.40(8)
N3 Fe1 Br1 . 2_656 90.60(8)
N1 Fe1 Br1 . 2_656 90.30(8)
N1 Fe1 Br1 2_656 2_656 89.70(8)
Br1 Fe1 Br1 . 2_656 180.0
C1 N1 C2 . . 105.3(3)
C1 N1 Fe1 . . 124.7(3)
C2 N1 Fe1 . . 129.8(3)
C1 N2 C3 . . 106.8(4)
C1 N2 C4 . . 125.9(3)
C3 N2 C4 . . 127.2(4)
C16 N3 C17 . . 104.8(3)
C16 N3 Fe1 . . 127.3(3)
C17 N3 Fe1 . . 126.0(3)
C16 N4 C18 . . 107.1(3)
C16 N4 C19 . . 127.6(3)
C18 N4 C19 . . 125.3(4)
N1 C1 N2 . . 112.4(4)
N1 C1 H1 . . 123.8
N2 C1 H1 . . 123.8
C3 C2 N1 . . 109.5(4)
C3 C2 H2 . . 125.3
N1 C2 H2 . . 125.3
N2 C3 C2 . . 106.0(4)
N2 C3 H3 . . 127.0
C2 C3 H3 . . 127.0
C5 C4 C9 . . 123.8(4)
C5 C4 N2 . . 118.2(4)
C9 C4 N2 . . 118.0(4)
C4 C5 C6 . . 117.1(4)
C4 C5 C10 . . 122.5(4)
C6 C5 C10 . . 120.3(5)
C7 C6 C5 . . 120.4(5)
C7 C6 H6 . . 119.8
C5 C6 H6 . . 119.8
C8 C7 C6 . . 120.5(5)
C8 C7 H7 . . 119.7
C6 C7 H7 . . 119.7
C7 C8 C9 . . 122.0(5)
C7 C8 H8 . . 119.0
C9 C8 H8 . . 119.0
C8 C9 C4 . . 116.1(5)
C8 C9 C13 . . 122.5(5)
C4 C9 C13 . . 121.4(4)
C12A C10 C5 . . 112.6(10)
C11B C10 C5 . . 108.1(10)
C11B C10 C12B . . 86.9(11)
C5 C10 C12B . . 113.7(10)
C12A C10 C11A . . 129.6(13)
C5 C10 C11A . . 112.4(9)
C12A C10 H10A . . 97.7
C5 C10 H10A . . 97.7
C11A C10 H10A . . 97.7
C11B C10 H1OB . . 115.0
C5 C10 H1OB . . 115.0
C12B C10 H1OB . . 115.0
C10 C11A H11A . . 109.5
C10 C11A H11B . . 109.5
H11A C11A H11B . . 109.5
C10 C11A H11C . . 109.5
H11A C11A H11C . . 109.5
H11B C11A H11C . . 109.5
C10 C12A H12A . . 109.5
C10 C12A H12B . . 109.5
H12A C12A H12B . . 109.5
C10 C12A H12C . . 109.5
H12A C12A H12C . . 109.5
H12B C12A H12C . . 109.5
C10 C11B H11D . . 109.5
C10 C11B H11E . . 109.5
H11D C11B H11E . . 109.5
C10 C11B H11F . . 109.5
H11D C11B H11F . . 109.5
H11E C11B H11F . . 109.5
C10 C12B H12D . . 109.5
C10 C12B H12E . . 109.5
H12D C12B H12E . . 109.5
C10 C12B H12F . . 109.5
H12D C12B H12F . . 109.5
H12E C12B H12F . . 109.5
C9 C13 C14 . . 110.4(4)
C9 C13 C15 . . 113.9(5)
C14 C13 C15 . . 109.7(5)
C9 C13 H13 . . 107.5
C14 C13 H13 . . 107.5
C15 C13 H13 . . 107.5
C13 C14 H14A . . 109.5
C13 C14 H14B . . 109.5
H14A C14 H14B . . 109.5
C13 C14 H14C . . 109.5
H14A C14 H14C . . 109.5
H14B C14 H14C . . 109.5
C13 C15 H15A . . 109.5
C13 C15 H15B . . 109.5
H15A C15 H15B . . 109.5
C13 C15 H15C . . 109.5
H15A C15 H15C . . 109.5
H15B C15 H15C . . 109.5
N3 C16 N4 . . 112.2(4)
N3 C16 H16 . . 123.9
N4 C16 H16 . . 123.9
C18 C17 N3 . . 110.8(4)
C18 C17 H17 . . 124.6
N3 C17 H17 . . 124.6
C17 C18 N4 . . 105.1(4)
C17 C18 H18 . . 127.5
N4 C18 H18 . . 127.5
C24 C19 C20 . . 122.3(4)
C24 C19 N4 . . 118.7(4)
C20 C19 N4 . . 118.9(4)
C21 C20 C19 . . 117.2(4)
C21 C20 C25 . . 121.7(4)
C19 C20 C25 . . 121.1(4)
C20 C21 C22 . . 121.2(4)
C20 C21 H21 . . 119.4
C22 C21 H21 . . 119.4
C23 C22 C21 . . 120.0(5)
C23 C22 H22 . . 120.0
C21 C22 H22 . . 120.0
C22 C23 C24 . . 121.9(5)
C22 C23 H23 . . 119.1
C24 C23 H23 . . 119.1
C23 C24 C19 . . 117.3(4)
C23 C24 C28 . . 120.8(4)
C19 C24 C28 . . 121.9(4)
C26 C25 C27 . . 110.5(4)
C26 C25 C20 . . 111.9(4)
C27 C25 C20 . . 112.3(4)
C26 C25 H25 . . 107.3
C27 C25 H25 . . 107.3
C20 C25 H25 . . 107.3
C25 C26 H26A . . 109.5
C25 C26 H26B . . 109.5
H26A C26 H26B . . 109.5
C25 C26 H26C . . 109.5
H26A C26 H26C . . 109.5
H26B C26 H26C . . 109.5
C25 C27 H27C . . 109.5
C25 C27 H27B . . 109.5
H27C C27 H27B . . 109.5
C25 C27 H27A . . 109.5
H27C C27 H27A . . 109.5
H27B C27 H27A . . 109.5
C30 C28 C29 . . 110.3(4)
C30 C28 C24 . . 110.4(4)
C29 C28 C24 . . 112.0(4)
C30 C28 H28 . . 108.0
C29 C28 H28 . . 108.0
C24 C28 H28 . . 108.0
C28 C29 H29A . . 109.5
C28 C29 H29B . . 109.5
H29A C29 H29B . . 109.5
C28 C29 H29C . . 109.5
H29A C29 H29C . . 109.5
H29B C29 H29C . . 109.5
C28 C30 H30C . . 109.5
C28 C30 H30B . . 109.5
H30C C30 H30B . . 109.5
C28 C30 H30A . . 109.5
H30C C30 H30A . . 109.5
H30B C30 H30A . . 109.5

loop_
_geom_bond_atom_site_label_1
_geom_bond_atom_site_label_2
_geom_bond_site_symmetry_2
_geom_bond_distance
Fe1 N3 2_656 2.161(3)
Fe1 N3 . 2.161(3)
Fe1 N1 . 2.190(3)
Fe1 N1 2_656 2.190(3)
Fe1 Br1 . 2.7040(5)
Fe1 Br1 2_656 2.7040(5)
N1 C1 . 1.300(5)
N1 C2 . 1.377(5)
N2 C1 . 1.354(5)
N2 C3 . 1.360(5)
N2 C4 . 1.442(5)
N3 C16 . 1.309(5)
N3 C17 . 1.370(5)
N4 C16 . 1.346(5)
N4 C18 . 1.373(5)
N4 C19 . 1.429(5)
C1 H1 . 0.9500
C2 C3 . 1.369(6)
C2 H2 . 0.9500
C3 H3 . 0.9500
C4 C5 . 1.383(6)
C4 C9 . 1.393(6)
C5 C6 . 1.396(6)
C5 C10 . 1.515(6)
C6 C7 . 1.374(7)
C6 H6 . 0.9500
C7 C8 . 1.366(7)
C7 H7 . 0.9500
C8 C9 . 1.384(6)
C8 H8 . 0.9500
C9 C13 . 1.508(7)
C10 C12A . 1.472(16)
C10 C11B . 1.492(17)
C10 C12B . 1.536(18)
C10 C11A . 1.541(16)
C10 H10A . 1.0000
C10 H1OB . 1.0000
C11A H11A . 0.9800
C11A H11B . 0.9800
C11A H11C . 0.9800
C12A H12A . 0.9800
C12A H12B . 0.9800
C12A H12C . 0.9800
C11B H11D . 0.9800
C11B H11E . 0.9800
C11B H11F . 0.9800
C12B H12D . 0.9800
C12B H12E . 0.9800
C12B H12F . 0.9800
C13 C14 . 1.528(7)
C13 C15 . 1.534(7)
C13 H13 . 1.0000
C14 H14A . 0.9800
C14 H14B . 0.9800
C14 H14C . 0.9800
C15 H15A . 0.9800
C15 H15B . 0.9800
C15 H15C . 0.9800
C16 H16 . 0.9500
C17 C18 . 1.359(6)
C17 H17 . 0.9500
C18 H18 . 0.9500
C19 C24 . 1.397(6)
C19 C20 . 1.409(6)
C20 C21 . 1.381(6)
C20 C25 . 1.528(6)
C21 C22 . 1.381(7)
C21 H21 . 0.9500
C22 C23 . 1.371(6)
C22 H22 . 0.9500
C23 C24 . 1.376(6)
C23 H23 . 0.9500
C24 C28 . 1.520(6)
C25 C26 . 1.509(7)
C25 C27 . 1.517(6)
C25 H25 . 1.0000
C26 H26A . 0.9800
C26 H26B . 0.9800
C26 H26C . 0.9800
C27 H27C . 0.9800
C27 H27B . 0.9800
C27 H27A . 0.9800
C28 C30 . 1.512(6)
C28 C29 . 1.517(6)
C28 H28 . 1.0000
C29 H29A . 0.9800
C29 H29B . 0.9800
C29 H29C . 0.9800
C30 H30C . 0.9800
C30 H30B . 0.9800
C30 H30A . 0.9800

loop_
_geom_hbond_atom_site_label_D
_geom_hbond_atom_site_label_H
_geom_hbond_atom_site_label_A
_geom_hbond_site_symmetry_A
_geom_hbond_distance_DH
_geom_hbond_distance_HA
_geom_hbond_distance_DA
_geom_hbond_angle_DHA
C1 H1 Br1 2_656 0.95 2.71 3.368(4) 127
C2 H2 Br1 . 0.95 2.91 3.477(5) 119
C16 H16 Br1 . 0.95 2.81 3.373(4) 119
C17 H17 Br1 2_656 0.95 2.91 3.484(4) 120
C18 H18 Br1 1_455 0.95 2.77 3.707(5) 167
C27 H27A Cg4 2_646 0.98 2.92 3.639(6) 131
C30 H30C Cg3 2_556 0.98 2.88 3.862(6) 177

loop_
_geom_torsion_atom_site_label_1
_geom_torsion_atom_site_label_2
_geom_torsion_atom_site_label_3
_geom_torsion_atom_site_label_4
_geom_torsion
C2 N1 C1 N2 -0.1(5)
Fe1 N1 C1 N2 -175.1(3)
C3 N2 C1 N1 0.1(5)
C4 N2 C1 N1 -176.3(4)
C1 N1 C2 C3 0.0(5)
Fe1 N1 C2 C3 174.7(3)
C1 N2 C3 C2 -0.1(5)
C4 N2 C3 C2 176.2(4)
N1 C2 C3 N2 0.0(6)
C1 N2 C4 C5 -94.1(5)
C3 N2 C4 C5 90.3(6)
C1 N2 C4 C9 83.6(6)
C3 N2 C4 C9 -92.0(5)
C9 C4 C5 C6 2.8(7)
N2 C4 C5 C6 -179.7(4)
C9 C4 C5 C10 -175.2(4)
N2 C4 C5 C10 2.3(6)
C4 C5 C6 C7 -0.2(6)
C10 C5 C6 C7 177.8(4)
C5 C6 C7 C8 -1.8(7)
C6 C7 C8 C9 1.4(8)
C7 C8 C9 C4 1.0(7)
C7 C8 C9 C13 -176.9(5)
C5 C4 C9 C8 -3.1(7)
N2 C4 C9 C8 179.4(4)
C5 C4 C9 C13 174.7(4)
N2 C4 C9 C13 -2.8(6)
C4 C5 C10 C12A -112.3(9)
C6 C5 C10 C12A 69.8(9)
C4 C5 C10 C11B 122.2(9)
C6 C5 C10 C11B -55.7(10)
C4 C5 C10 C12B -143.2(7)
C6 C5 C10 C12B 39.0(8)
C4 C5 C10 C11A 91.2(8)
C6 C5 C10 C11A -86.7(8)
C8 C9 C13 C14 86.1(6)
C4 C9 C13 C14 -91.6(6)
C8 C9 C13 C15 -38.0(7)
C4 C9 C13 C15 144.3(5)
C17 N3 C16 N4 -0.1(5)
Fe1 N3 C16 N4 -164.9(3)
C18 N4 C16 N3 0.0(5)
C19 N4 C16 N3 178.8(4)
C16 N3 C17 C18 0.1(5)
Fe1 N3 C17 C18 165.2(3)
N3 C17 C18 N4 -0.1(5)
C16 N4 C18 C17 0.1(4)
C19 N4 C18 C17 -178.7(4)
C16 N4 C19 C24 100.9(5)
C18 N4 C19 C24 -80.5(5)
C16 N4 C19 C20 -77.7(6)
C18 N4 C19 C20 100.9(5)
C24 C19 C20 C21 3.6(7)
N4 C19 C20 C21 -177.9(4)
C24 C19 C20 C25 -176.6(4)
N4 C19 C20 C25 1.9(6)
C19 C20 C21 C22 -1.8(7)
C25 C20 C21 C22 178.4(5)
C20 C21 C22 C23 0.1(8)
C21 C22 C23 C24 0.0(8)
C22 C23 C24 C19 1.7(8)
C22 C23 C24 C28 179.8(5)
C20 C19 C24 C23 -3.5(7)
N4 C19 C24 C23 177.9(4)
C20 C19 C24 C28 178.3(4)
N4 C19 C24 C28 -0.2(6)
C21 C20 C25 C26 103.5(5)
C19 C20 C25 C26 -76.2(6)
C21 C20 C25 C27 -21.4(7)
C19 C20 C25 C27 158.8(4)
C23 C24 C28 C30 -74.1(6)
C19 C24 C28 C30 104.0(5)
C23 C24 C28 C29 49.2(6)
C19 C24 C28 C29 -132.7(5)
